data_2214498
loop_
_publ_author_name
'Butcher, Ray J.'
'Jasinski, Jerry P.'
'Narayana, B.'
'Sunil, K.'
'Yathirajan, H. S.'

_publ_section_title
;
 2-Bromo-<i>N</i>'-[(<i>E</i>)-4-chlorobenzylidene]-5-methoxybenzohydrazide
;
_journal_coeditor_code AT2351
_journal_issue 8
_journal_name_full 'Acta Crystallographica Section E'
_journal_page_first o3652
_journal_page_last o3652
_journal_paper_doi 10.1107/S1600536807036458
_journal_volume 63
_journal_year 2007
_chemical_formula_iupac 'C15 H12 Br Cl N2 O2'
_chemical_formula_moiety 'C15 H12 Br Cl N2 O2'
_chemical_formula_sum 'C15 H12 Br Cl N2 O2'
_chemical_formula_weight 367.63
_chemical_name_systematic
;
2-Bromo-<i>N</i>'-[(E)-4-chlorobenzylidene]-5-methoxybenzohydrazide
;
_space_group_IT_number 14
_symmetry_cell_setting monoclinic
_symmetry_space_group_name_Hall '-P 2ybc'
_symmetry_space_group_name_H-M 'P 1 21/c 1'
_atom_sites_solution_hydrogens geom
_atom_sites_solution_primary direct
_atom_sites_solution_secondary difmap
_cell_angle_alpha 90.00
_cell_angle_beta 95.268(4)
_cell_angle_gamma 90.00
_cell_formula_units_Z 4
_cell_length_a 7.2921(3)
_cell_length_b 21.7635(9)
_cell_length_c 9.5067(4)
_cell_measurement_reflns_used 4592
_cell_measurement_temperature 203
_cell_measurement_theta_max 32.5345
_cell_measurement_theta_min 4.6770
_cell_volume 1502.36(11)
_computing_cell_refinement CrysAlisPro
_computing_data_collection 'CrysAlisPro (Oxford Diffraction, 2007)'
_computing_data_reduction CrysAlisPro
_computing_molecular_graphics 'ORTEP-3 (Farrugia, 1997)'
_computing_publication_material 'WinGX (Farrugia, 1999)'
_computing_structure_refinement 'SHELXL97 (Sheldrick, 1997)'
_computing_structure_solution 'SHELXS97 (Sheldrick, 1997)'
_diffrn_ambient_temperature 203
_diffrn_detector_area_resol_mean 10.5081
_diffrn_measured_fraction_theta_full 0.987
_diffrn_measured_fraction_theta_max 0.912
_diffrn_measurement_device_type 'Oxford Diffraction Gemini R'
_diffrn_measurement_method '\f and \w'
_diffrn_radiation_monochromator graphite
_diffrn_radiation_source 'fine-focus sealed tube'
_diffrn_radiation_type MoK\a
_diffrn_radiation_wavelength 0.71073
_diffrn_reflns_av_R_equivalents 0.0559
_diffrn_reflns_av_sigmaI/netI 0.1462
_diffrn_reflns_limit_h_max 10
_diffrn_reflns_limit_h_min -10
_diffrn_reflns_limit_k_max 32
_diffrn_reflns_limit_k_min -32
_diffrn_reflns_limit_l_max 13
_diffrn_reflns_limit_l_min -14
_diffrn_reflns_number 17240
_diffrn_reflns_theta_full 25.00
_diffrn_reflns_theta_max 32.61
_diffrn_reflns_theta_min 4.70
_diffrn_standards_decay_% 0
_diffrn_standards_interval_count 50
_diffrn_standards_number 2
_exptl_absorpt_coefficient_mu 2.919
_exptl_absorpt_correction_T_max 1.00000
_exptl_absorpt_correction_T_min 0.46017
_exptl_absorpt_correction_type multi-scan
_exptl_absorpt_process_details '(CrysAlis RED; Oxford Diffraction, 2007)'
_exptl_crystal_colour yellow
_exptl_crystal_density_diffrn 1.625
_exptl_crystal_density_method 'not measured'
_exptl_crystal_description plate
_exptl_crystal_F_000 736
_exptl_crystal_size_max 0.57
_exptl_crystal_size_mid 0.49
_exptl_crystal_size_min 0.17
_refine_diff_density_max 0.845
_refine_diff_density_min -0.459
_refine_ls_extinction_method none
_refine_ls_goodness_of_fit_ref 0.952
_refine_ls_hydrogen_treatment constr
_refine_ls_matrix_type full
_refine_ls_number_parameters 191
_refine_ls_number_reflns 4997
_refine_ls_number_restraints 0
_refine_ls_restrained_S_all 0.952
_refine_ls_R_factor_all 0.1167
_refine_ls_R_factor_gt 0.0312
_refine_ls_shift/su_max 0.001
_refine_ls_shift/su_mean 0.000
_refine_ls_structure_factor_coef Fsqd
_refine_ls_weighting_details 'calc w = 1/[\s^2^(Fo^2^)+(0.0305P)^2^] where P=(Fo^2^+2Fc^2^)/3'
_refine_ls_weighting_scheme calc
_refine_ls_wR_factor_gt 0.0579
_refine_ls_wR_factor_ref 0.0810
_reflns_number_gt 2202
_reflns_number_total 4997
_reflns_threshold_expression I>2\s(I)
_cod_data_source_file at2351.cif
_cod_data_source_block I
_cod_original_sg_symbol_H-M 'P 21/c'
_cod_database_code 2214498
_cod_database_fobs_code 2214498

loop_
_symmetry_equiv_pos_as_xyz
'x, y, z'
'-x, y+1/2, -z+1/2'
'-x, -y, -z'
'x, -y-1/2, z-1/2'

loop_
_atom_site_type_symbol
_atom_site_label
_atom_site_fract_x
_atom_site_fract_y
_atom_site_fract_z
_atom_site_U_iso_or_equiv
_atom_site_adp_type
_atom_site_calc_flag
_atom_site_refinement_flags
_atom_site_occupancy
Br Br 0.69194(3) 0.101993(12) 0.41614(3) 0.03808(10) Uani d . 1
Cl Cl 0.90438(10) 0.62116(3) 0.30120(8) 0.0506(2) Uani d . 1
O O1 0.5198(2) 0.22677(7) 0.28481(17) 0.0340(4) Uani d . 1
O O2 0.0069(2) 0.16145(8) 0.6990(2) 0.0420(5) Uani d . 1
N N1 0.5265(2) 0.28449(9) 0.4846(2) 0.0266(5) Uani d . 1
H H1A 0.5063 0.2856 0.5733 0.032 Uiso calc R 1
N N2 0.5964(2) 0.33582(9) 0.4208(2) 0.0270(5) Uani d . 1
C C1 0.4697(3) 0.12299(11) 0.4942(2) 0.0264(5) Uani d . 1
C C2 0.3792(3) 0.07815(12) 0.5642(3) 0.0311(6) Uani d . 1
H H2A 0.4255 0.0378 0.5683 0.037 Uiso calc R 1
C C3 0.2230(3) 0.09179(12) 0.6277(3) 0.0362(6) Uani d . 1
H H3A 0.1595 0.0605 0.6712 0.043 Uiso calc R 1
C C4 0.1583(3) 0.15199(12) 0.6275(3) 0.0293(6) Uani d . 1
C C41 -0.0660(4) 0.22188(13) 0.7003(3) 0.0549(9) Uani d . 1
H H41A -0.1768 0.2219 0.7495 0.082 Uiso calc R 1
H H41B -0.0954 0.2359 0.6040 0.082 Uiso calc R 1
H H41C 0.0244 0.2492 0.7483 0.082 Uiso calc R 1
C C5 0.2471(3) 0.19706(11) 0.5575(2) 0.0261(5) Uani d . 1
H H5A 0.2019 0.2375 0.5557 0.031 Uiso calc R 1
C C6 0.4031(3) 0.18314(10) 0.4896(2) 0.0229(5) Uani d . 1
C C7 0.4899(3) 0.23276(11) 0.4082(2) 0.0242(5) Uani d . 1
C C8 0.6299(3) 0.38136(11) 0.5042(3) 0.0258(5) Uani d . 1
H H8A 0.6084 0.3776 0.5998 0.031 Uiso calc R 1
C C9 0.7011(3) 0.43919(11) 0.4533(2) 0.0257(6) Uani d . 1
C C10 0.7435(3) 0.44632(11) 0.3144(3) 0.0284(6) Uani d . 1
H H10A 0.7305 0.4128 0.2520 0.034 Uiso calc R 1
C C11 0.8042(3) 0.50197(12) 0.2673(3) 0.0325(6) Uani d . 1
H H11A 0.8315 0.5066 0.1732 0.039 Uiso calc R 1
C C12 0.8246(3) 0.55101(11) 0.3607(3) 0.0298(6) Uani d . 1
C C13 0.7867(3) 0.54521(11) 0.4987(3) 0.0330(6) Uani d . 1
H H13A 0.8026 0.5787 0.5611 0.040 Uiso calc R 1
C C14 0.7248(3) 0.48933(11) 0.5444(3) 0.0305(6) Uani d . 1
H H14A 0.6982 0.4850 0.6388 0.037 Uiso calc R 1

loop_
_atom_site_aniso_label
_atom_site_aniso_U_11
_atom_site_aniso_U_22
_atom_site_aniso_U_33
_atom_site_aniso_U_12
_atom_site_aniso_U_13
_atom_site_aniso_U_23
Br 0.04184(16) 0.03696(17) 0.03731(17) 0.00850(13) 0.01377(11) 0.00091(13)
Cl 0.0590(4) 0.0315(4) 0.0599(5) -0.0118(3) -0.0027(4) 0.0166(3)
O1 0.0519(10) 0.0302(10) 0.0215(10) -0.0067(8) 0.0111(8) -0.0010(8)
O2 0.0403(10) 0.0351(11) 0.0545(13) -0.0035(9) 0.0257(9) 0.0033(9)
N1 0.0364(11) 0.0238(11) 0.0211(11) -0.0064(9) 0.0106(8) 0.0014(8)
N2 0.0310(10) 0.0223(12) 0.0283(12) -0.0035(10) 0.0068(8) 0.0015(9)
C1 0.0317(12) 0.0258(14) 0.0223(14) 0.0005(11) 0.0062(10) -0.0010(10)
C2 0.0422(14) 0.0227(14) 0.0279(15) 0.0023(12) -0.0001(11) 0.0013(11)
C3 0.0425(14) 0.0349(17) 0.0321(16) -0.0101(13) 0.0075(12) 0.0051(12)
C4 0.0282(12) 0.0303(15) 0.0306(15) -0.0027(12) 0.0099(10) 0.0002(11)
C41 0.0457(16) 0.046(2) 0.079(3) 0.0093(15) 0.0390(16) 0.0093(16)
C5 0.0297(12) 0.0221(13) 0.0266(14) -0.0019(11) 0.0038(10) 0.0008(10)
C6 0.0269(12) 0.0214(13) 0.0204(13) -0.0057(10) 0.0031(9) 0.0005(9)
C7 0.0259(12) 0.0261(14) 0.0207(14) 0.0004(10) 0.0034(10) -0.0003(10)
C8 0.0311(12) 0.0256(14) 0.0210(13) -0.0003(11) 0.0041(10) 0.0017(10)
C9 0.0229(12) 0.0264(14) 0.0278(15) -0.0002(10) 0.0032(10) 0.0007(10)
C10 0.0291(12) 0.0224(14) 0.0340(16) -0.0010(11) 0.0036(11) -0.0024(11)
C11 0.0332(14) 0.0343(16) 0.0301(15) -0.0005(12) 0.0036(11) 0.0059(12)
C12 0.0288(12) 0.0216(14) 0.0380(17) -0.0013(11) -0.0026(11) 0.0077(11)
C13 0.0350(13) 0.0254(15) 0.0378(17) -0.0001(12) -0.0009(11) -0.0053(12)
C14 0.0364(13) 0.0254(14) 0.0306(15) -0.0009(12) 0.0071(11) -0.0033(11)

loop_
_atom_type_symbol
_atom_type_description
_atom_type_scat_dispersion_real
_atom_type_scat_dispersion_imag
_atom_type_scat_source
C C 0.0033 0.0016 'International Tables Vol C Tables 4.2.6.8 and 6.1.1.4'
H H 0.0000 0.0000 'International Tables Vol C Tables 4.2.6.8 and 6.1.1.4'
N N 0.0061 0.0033 'International Tables Vol C Tables 4.2.6.8 and 6.1.1.4'
O O 0.0106 0.0060 'International Tables Vol C Tables 4.2.6.8 and 6.1.1.4'
Cl Cl 0.1484 0.1585 'International Tables Vol C Tables 4.2.6.8 and 6.1.1.4'
Br Br -0.2901 2.4595 'International Tables Vol C Tables 4.2.6.8 and 6.1.1.4'

loop_
_geom_angle_atom_site_label_1
_geom_angle_atom_site_label_2
_geom_angle_atom_site_label_3
_geom_angle
C4 O2 C41 117.70(19)
C7 N1 N2 119.81(19)
C7 N1 H1A 120.1
N2 N1 H1A 120.1
C8 N2 N1 114.2(2)
C2 C1 C6 119.8(2)
C2 C1 Br 118.72(19)
C6 C1 Br 121.37(17)
C3 C2 C1 120.8(2)
C3 C2 H2A 119.6
C1 C2 H2A 119.6
C2 C3 C4 119.9(2)
C2 C3 H3A 120.0
C4 C3 H3A 120.0
O2 C4 C5 124.8(2)
O2 C4 C3 115.5(2)
C5 C4 C3 119.7(2)
O2 C41 H41A 109.5
O2 C41 H41B 109.5
H41A C41 H41B 109.5
O2 C41 H41C 109.5
H41A C41 H41C 109.5
H41B C41 H41C 109.5
C4 C5 C6 120.6(2)
C4 C5 H5A 119.7
C6 C5 H5A 119.7
C5 C6 C1 119.1(2)
C5 C6 C7 118.9(2)
C1 C6 C7 121.92(19)
O1 C7 N1 124.1(2)
O1 C7 C6 122.7(2)
N1 C7 C6 113.18(19)
N2 C8 C9 121.1(2)
N2 C8 H8A 119.5
C9 C8 H8A 119.5
C10 C9 C14 118.5(2)
C10 C9 C8 121.8(2)
C14 C9 C8 119.7(2)
C11 C10 C9 120.8(2)
C11 C10 H10A 119.6
C9 C10 H10A 119.6
C10 C11 C12 119.1(2)
C10 C11 H11A 120.4
C12 C11 H11A 120.4
C13 C12 C11 121.5(2)
C13 C12 Cl 119.54(19)
C11 C12 Cl 119.0(2)
C12 C13 C14 118.9(2)
C12 C13 H13A 120.6
C14 C13 H13A 120.6
C13 C14 C9 121.3(2)
C13 C14 H14A 119.4
C9 C14 H14A 119.4

loop_
_geom_bond_atom_site_label_1
_geom_bond_atom_site_label_2
_geom_bond_distance
Br C1 1.899(2)
Cl C12 1.746(2)
O1 C7 1.220(2)
O2 C4 1.365(3)
O2 C41 1.419(3)
N1 C7 1.353(3)
N1 N2 1.390(2)
N1 H1A 0.8700
N2 C8 1.279(3)
C1 C2 1.383(3)
C1 C6 1.396(3)
C2 C3 1.369(3)
C2 H2A 0.9400
C3 C4 1.392(3)
C3 H3A 0.9400
C4 C5 1.380(3)
C41 H41A 0.9700
C41 H41B 0.9700
C41 H41C 0.9700
C5 C6 1.392(3)
C5 H5A 0.9400
C6 C7 1.502(3)
C8 C9 1.461(3)
C8 H8A 0.9400
C9 C10 1.392(3)
C9 C14 1.394(3)
C10 C11 1.379(3)
C10 H10A 0.9400
C11 C12 1.388(3)
C11 H11A 0.9400
C12 C13 1.370(3)
C13 C14 1.381(3)
C13 H13A 0.9400
C14 H14A 0.9400

loop_
_geom_hbond_atom_site_label_D
_geom_hbond_atom_site_label_H
_geom_hbond_atom_site_label_A
_geom_hbond_site_symmetry_A
_geom_hbond_distance_DH
_geom_hbond_distance_HA
_geom_hbond_distance_DA
_geom_hbond_angle_DHA
N1 H1A O1 4_566 0.87 2.02 2.870(2) 164.5

loop_
_geom_torsion_atom_site_label_1
_geom_torsion_atom_site_label_2
_geom_torsion_atom_site_label_3
_geom_torsion_atom_site_label_4
_geom_torsion
C7 N1 N2 C8 -178.3(2)
C6 C1 C2 C3 1.0(4)
Br C1 C2 C3 177.07(19)
C1 C2 C3 C4 -2.9(4)
C41 O2 C4 C5 0.7(4)
C41 O2 C4 C3 -179.1(2)
C2 C3 C4 O2 -177.1(2)
C2 C3 C4 C5 3.1(4)
O2 C4 C5 C6 178.8(2)
C3 C4 C5 C6 -1.4(4)
C4 C5 C6 C1 -0.5(4)
C4 C5 C6 C7 176.8(2)
C2 C1 C6 C5 0.8(3)
Br C1 C6 C5 -175.25(18)
C2 C1 C6 C7 -176.5(2)
Br C1 C6 C7 7.5(3)
N2 N1 C7 O1 2.5(3)
N2 N1 C7 C6 -176.03(17)
C5 C6 C7 O1 -126.1(2)
C1 C6 C7 O1 51.1(3)
C5 C6 C7 N1 52.4(3)
C1 C6 C7 N1 -130.3(2)
N1 N2 C8 C9 -178.99(18)
N2 C8 C9 C10 -3.0(3)
N2 C8 C9 C14 175.8(2)
C14 C9 C10 C11 -1.2(3)
C8 C9 C10 C11 177.6(2)
C9 C10 C11 C12 0.6(3)
C10 C11 C12 C13 0.4(4)
C10 C11 C12 Cl 179.21(17)
C11 C12 C13 C14 -0.8(3)
Cl C12 C13 C14 -179.60(18)
C12 C13 C14 C9 0.2(4)
C10 C9 C14 C13 0.8(3)
C8 C9 C14 C13 -178.1(2)

loop_
_cod_related_entry_id
_cod_related_entry_database
_cod_related_entry_code
1 ChemSpider 21184663
